data_4085901
loop_
_publ_author_name
'Brendel, Matthias'
'Engelke, Ren\'e'
'Desai, Vidya G.'
'Rominger, Frank'
'Hofmann, Peter'

_publ_section_title
;
 Synthesis and Reactivity of Platinum(II)cis-Dialkyl,cis-Alkyl Chloro,
 andcis-Alkyl Hydrido Bis-N-heterocyclic Carbene Chelate Complexes
;
_journal_issue 12
_journal_name_full Organometallics
_journal_page_first 2870
_journal_paper_doi 10.1021/acs.organomet.5b00204
_journal_volume 34
_journal_year 2015
_chemical_formula_sum 'C17 H29 Cl3 N4 Pt'
_chemical_formula_weight 590.88
_chemical_name_common '6 in manuscript'
_chemical_name_systematic
;
 ?
;
_space_group_IT_number 14
_symmetry_cell_setting monoclinic
_symmetry_space_group_name_Hall '-P 2yn'
_symmetry_space_group_name_H-M 'P 1 21/n 1'
_atom_sites_solution_hydrogens geom
_atom_sites_solution_primary direct
_atom_sites_solution_secondary difmap
_audit_creation_method SHELXL-97
_cell_angle_alpha 90.00
_cell_angle_beta 98.0850(10)
_cell_angle_gamma 90.00
_cell_formula_units_Z 4
_cell_length_a 11.2262(2)
_cell_length_b 17.11180(10)
_cell_length_c 12.0313(2)
_cell_measurement_temperature 200(2)
_cell_volume 2288.25(6)
_computing_cell_refinement 'Bruker SMART'
_computing_data_collection 'Bruker SMART'
_computing_data_reduction 'Bruker SHELXTL'
_computing_molecular_graphics 'Bruker SHELXTL'
_computing_publication_material 'Bruker SHELXTL'
_computing_structure_refinement 'SHELXL-97 (Sheldrick, 1997)'
_computing_structure_solution 'SHELXS-97 (Sheldrick, 1990)'
_diffrn_ambient_temperature 200(2)
_diffrn_measured_fraction_theta_full 0.998
_diffrn_measured_fraction_theta_max 0.998
_diffrn_measurement_device_type 'CCD area detector'
_diffrn_measurement_method 'phi and omega scans'
_diffrn_radiation_monochromator graphite
_diffrn_radiation_source 'fine-focus sealed tube'
_diffrn_radiation_type MoK\a
_diffrn_radiation_wavelength 0.71073
_diffrn_reflns_av_R_equivalents 0.0577
_diffrn_reflns_av_sigmaI/netI 0.0510
_diffrn_reflns_limit_h_max 14
_diffrn_reflns_limit_h_min -14
_diffrn_reflns_limit_k_max 21
_diffrn_reflns_limit_k_min -22
_diffrn_reflns_limit_l_max 15
_diffrn_reflns_limit_l_min -15
_diffrn_reflns_number 23646
_diffrn_reflns_theta_full 27.49
_diffrn_reflns_theta_max 27.49
_diffrn_reflns_theta_min 2.08
_exptl_absorpt_coefficient_mu 6.490
_exptl_absorpt_correction_T_max 0.7563
_exptl_absorpt_correction_T_min 0.5517
_exptl_absorpt_correction_type multi-scan
_exptl_absorpt_process_details
;
Sheldrick, G. M. (2008). <i>SADABS</i>. University of G\"ottingen,             Germany.
;
_exptl_crystal_colour colorless
_exptl_crystal_density_diffrn 1.715
_exptl_crystal_density_method 'not measured'
_exptl_crystal_description polyhedron
_exptl_crystal_F_000 115?
_exptl_crystal_size_max 0.14
_exptl_crystal_size_mid 0.08
_exptl_crystal_size_min 0.04
_refine_diff_density_max 0.754
_refine_diff_density_min -1.033
_refine_diff_density_rms 0.129
_refine_ls_extinction_method none
_refine_ls_goodness_of_fit_ref 1.038
_refine_ls_hydrogen_treatment mixed
_refine_ls_matrix_type full
_refine_ls_number_parameters 270
_refine_ls_number_reflns 5257
_refine_ls_number_restraints 16
_refine_ls_restrained_S_all 1.045
_refine_ls_R_factor_all 0.0557
_refine_ls_R_factor_gt 0.0291
_refine_ls_shift/su_max 0.001
_refine_ls_shift/su_mean 0.000
_refine_ls_structure_factor_coef Fsqd
_refine_ls_weighting_details 'calc w=1/[\s^2^(Fo^2^)+(0.0235P)^2^+0.2784P] where P=(Fo^2^+2Fc^2^)/3'
_refine_ls_weighting_scheme calc
_refine_ls_wR_factor_gt 0.0530
_refine_ls_wR_factor_ref 0.0595
_reflns_number_gt 3905
_reflns_number_total 5257
_reflns_threshold_expression >2sigma(I)
_cod_data_source_file om5b00204_si_002.cif
_cod_data_source_block re8
_cod_depositor_comments
;
The following automatic conversions were performed:

'_symmetry_cell_setting' value 'Monoclinic' changed to 'monoclinic'
according to
/usr/data/users/saulius/crontab/automatic-downloads/rss-feeds/ACS/lib/dictionaries/cif_core.dic
dictionary named 'cif_core.dic' version 2.4.2 from 2011-04-26.

Automatic conversion script
Id: cif_fix_values 3271 2015-04-21 07:52:19Z andrius 

 Adding full bibliography for 4085895--4085903.cif.
;
_cod_original_sg_symbol_H-M P2(1)/n
_cod_database_code 4085901

loop_
_symmetry_equiv_pos_as_xyz
'x, y, z'
'-x+1/2, y+1/2, -z+1/2'
'-x, -y, -z'
'x-1/2, -y-1/2, z-1/2'

loop_
_atom_site_label
_atom_site_type_symbol
_atom_site_fract_x
_atom_site_fract_y
_atom_site_fract_z
_atom_site_U_iso_or_equiv
_atom_site_adp_type
_atom_site_occupancy
_atom_site_symmetry_multiplicity
_atom_site_calc_flag
_atom_site_refinement_flags
_atom_site_disorder_assembly
_atom_site_disorder_group
Pt1 Pt 0.279440(14) 0.221758(9) 0.853637(14) 0.02259(6) Uani 1 1 d D . .
Cl1 Cl 0.35442(13) 0.33506(8) 0.95356(18) 0.0313(5) Uani 0.919(4) 1 d PD A 1
C21 C 0.4617(7) 0.1874(7) 0.8588(9) 0.032(2) Uani 0.919(4) 1 d PD A 1
H21A H 0.4679 0.1485 0.8000 0.048 Uiso 0.919(4) 1 calc PR A 1
H21B H 0.4907 0.1646 0.9323 0.048 Uiso 0.919(4) 1 calc PR A 1
H21C H 0.5106 0.2331 0.8464 0.048 Uiso 0.919(4) 1 calc PR A 1
C1 C 0.1045(4) 0.2611(2) 0.8227(4) 0.0261(10) Uani 1 1 d . A .
N2 N 0.0148(3) 0.2896(2) 0.8765(3) 0.0296(9) Uani 1 1 d . . .
C3 C -0.0862(4) 0.3077(3) 0.7972(4) 0.0361(12) Uani 1 1 d . A .
H3 H -0.1598 0.3295 0.8132 0.043 Uiso 1 1 calc R . .
C4 C -0.0604(4) 0.2891(3) 0.6966(4) 0.0341(11) Uani 1 1 d . . .
H4 H -0.1118 0.2941 0.6272 0.041 Uiso 1 1 calc R A .
N5 N 0.0558(3) 0.26087(19) 0.7121(3) 0.0240(8) Uani 1 1 d . A .
C6 C 0.2209(4) 0.1325(2) 0.7592(4) 0.0249(10) Uani 1 1 d . A .
N7 N 0.2245(3) 0.0533(2) 0.7625(3) 0.0325(9) Uani 1 1 d . . .
C8 C 0.1656(5) 0.0231(3) 0.6618(4) 0.0409(13) Uani 1 1 d . A .
H8 H 0.1574 -0.0308 0.6433 0.049 Uiso 1 1 calc R . .
C9 C 0.1227(4) 0.0821(3) 0.5958(4) 0.0375(12) Uani 1 1 d . . .
H9 H 0.0787 0.0790 0.5225 0.045 Uiso 1 1 calc R A .
N10 N 0.1559(3) 0.1486(2) 0.6567(3) 0.0246(8) Uani 1 1 d . A .
C10 C 0.1196(4) 0.2283(2) 0.6257(3) 0.0269(10) Uani 1 1 d . . .
H10A H 0.1914 0.2604 0.6183 0.032 Uiso 1 1 calc R A .
H10B H 0.0666 0.2284 0.5526 0.032 Uiso 1 1 calc R . .
C11 C 0.0160(4) 0.3025(3) 0.9996(4) 0.0386(12) Uani 1 1 d . A .
C12 C -0.1104(5) 0.2872(4) 1.0276(5) 0.0634(18) Uani 1 1 d . . .
H12A H -0.1651 0.3280 0.9939 0.095 Uiso 1 1 calc R A .
H12B H -0.1088 0.2875 1.1093 0.095 Uiso 1 1 calc R . .
H12C H -0.1385 0.2361 0.9977 0.095 Uiso 1 1 calc R . .
C13 C 0.1031(5) 0.2464(3) 1.0658(4) 0.0539(15) Uani 1 1 d . . .
H13A H 0.0779 0.1926 1.0475 0.081 Uiso 1 1 calc R A .
H13B H 0.1039 0.2556 1.1463 0.081 Uiso 1 1 calc R . .
H13C H 0.1841 0.2548 1.0463 0.081 Uiso 1 1 calc R . .
C14 C 0.0512(6) 0.3864(3) 1.0256(5) 0.0616(17) Uani 1 1 d . . .
H14A H 0.1327 0.3956 1.0081 0.092 Uiso 1 1 calc R A .
H14B H 0.0491 0.3968 1.1054 0.092 Uiso 1 1 calc R . .
H14C H -0.0054 0.4213 0.9801 0.092 Uiso 1 1 calc R . .
C15 C 0.2756(5) 0.0002(3) 0.8566(4) 0.0437(13) Uani 1 1 d . A .
C16 C 0.2798(6) 0.0416(3) 0.9692(4) 0.0563(16) Uani 1 1 d . . .
H16A H 0.3356 0.0859 0.9723 0.084 Uiso 1 1 calc R A .
H16B H 0.3074 0.0050 1.0300 0.084 Uiso 1 1 calc R . .
H16C H 0.1993 0.0606 0.9777 0.084 Uiso 1 1 calc R . .
C17 C 0.3994(6) -0.0264(4) 0.8343(5) 0.0690(19) Uani 1 1 d . . .
H17A H 0.3921 -0.0536 0.7619 0.103 Uiso 1 1 calc R A .
H17B H 0.4341 -0.0619 0.8941 0.103 Uiso 1 1 calc R . .
H17C H 0.4519 0.0192 0.8324 0.103 Uiso 1 1 calc R . .
C18 C 0.1944(6) -0.0706(3) 0.8588(5) 0.070(2) Uani 1 1 d . . .
H18A H 0.1121 -0.0532 0.8636 0.105 Uiso 1 1 calc R A .
H18B H 0.2233 -0.1030 0.9242 0.105 Uiso 1 1 calc R . .
H18C H 0.1953 -0.1012 0.7901 0.105 Uiso 1 1 calc R . .
C31 C -0.333(2) 0.5660(11) 0.7790(17) 0.149(8) Uani 0.736(4) 1 d PDU B 1
H31A H -0.3616 0.5900 0.8453 0.179 Uiso 0.736(4) 1 calc PR B 1
H31B H -0.2495 0.5837 0.7757 0.179 Uiso 0.736(4) 1 calc PR B 1
Cl2 Cl -0.3398(6) 0.4623(4) 0.7861(4) 0.181(3) Uani 0.736(4) 1 d PDU B 1
Cl3 Cl -0.4243(2) 0.59027(15) 0.6596(2) 0.0858(10) Uani 0.736(4) 1 d PDU B 1
C31B C -0.355(4) 0.5612(17) 0.759(4) 0.087(12) Uani 0.264(4) 1 d PDU B 2
H31C H -0.4297 0.5452 0.7102 0.105 Uiso 0.264(4) 1 calc PR B 2
H31D H -0.3744 0.5863 0.8279 0.105 Uiso 0.264(4) 1 calc PR B 2
Cl2B Cl -0.2495(9) 0.4837(5) 0.7858(8) 0.093(3) Uani 0.264(4) 1 d PDU B 2
Cl3B Cl -0.2624(10) 0.6172(5) 0.6889(7) 0.118(4) Uani 0.264(4) 1 d PDU B 2
Cl1B Cl 0.4844(18) 0.186(2) 0.874(3) 0.033(7) Uiso 0.081(4) 1 d PD A 2
C21B C 0.335(6) 0.321(4) 0.955(8) 0.020 Uiso 0.081(4) 1 d PD A 2
H21D H 0.2849 0.3658 0.9285 0.030 Uiso 0.081(4) 1 calc PR A 2
H21E H 0.4195 0.3327 0.9486 0.030 Uiso 0.081(4) 1 calc PR A 2
H21F H 0.3269 0.3096 1.0329 0.030 Uiso 0.081(4) 1 calc PR A 2

loop_
_atom_site_aniso_label
_atom_site_aniso_U_11
_atom_site_aniso_U_22
_atom_site_aniso_U_33
_atom_site_aniso_U_23
_atom_site_aniso_U_13
_atom_site_aniso_U_12
Pt1 0.02178(9) 0.02390(9) 0.02144(9) 0.00063(9) 0.00075(6) 0.00087(9)
Cl1 0.0325(9) 0.0228(8) 0.0359(7) -0.0005(7) -0.0053(7) -0.0036(6)
C21 0.025(4) 0.045(4) 0.025(4) -0.009(3) -0.003(3) 0.008(4)
C1 0.027(2) 0.019(2) 0.033(3) 0.0022(18) 0.006(2) -0.0041(18)
N2 0.025(2) 0.028(2) 0.037(2) -0.0028(17) 0.0084(17) 0.0037(16)
C3 0.023(2) 0.037(3) 0.049(3) -0.002(2) 0.006(2) 0.008(2)
C4 0.020(2) 0.032(3) 0.048(3) -0.001(2) -0.004(2) 0.001(2)
N5 0.0215(19) 0.021(2) 0.028(2) 0.0009(15) 0.0011(15) 0.0044(14)
C6 0.025(2) 0.025(2) 0.025(2) -0.0019(19) 0.0082(19) 0.0026(18)
N7 0.041(2) 0.023(2) 0.031(2) -0.0006(17) -0.0040(18) 0.0034(17)
C8 0.052(3) 0.026(3) 0.041(3) -0.009(2) -0.008(2) 0.004(2)
C9 0.044(3) 0.033(3) 0.031(3) -0.010(2) -0.007(2) 0.005(2)
N10 0.025(2) 0.024(2) 0.0241(19) -0.0031(16) 0.0031(15) 0.0024(16)
C10 0.026(2) 0.029(3) 0.024(2) 0.004(2) 0.0013(18) 0.000(2)
C11 0.038(3) 0.046(3) 0.035(3) -0.009(2) 0.012(2) -0.001(2)
C12 0.042(3) 0.102(5) 0.051(4) -0.009(4) 0.020(3) -0.009(3)
C13 0.057(4) 0.074(4) 0.034(3) 0.006(3) 0.015(3) 0.013(3)
C14 0.084(5) 0.051(4) 0.050(4) -0.020(3) 0.012(3) -0.004(3)
C15 0.065(4) 0.024(2) 0.039(3) 0.006(2) -0.003(3) 0.005(3)
C16 0.090(5) 0.041(3) 0.033(3) 0.007(3) -0.009(3) 0.003(3)
C17 0.075(5) 0.060(4) 0.069(4) 0.010(3) 0.001(4) 0.038(4)
C18 0.116(6) 0.032(3) 0.058(4) 0.006(3) -0.002(4) -0.001(3)
C31 0.119(15) 0.219(10) 0.095(13) -0.064(11) -0.034(10) 0.038(12)
Cl2 0.188(5) 0.229(6) 0.134(4) 0.071(4) 0.046(4) 0.134(5)
Cl3 0.086(2) 0.0730(17) 0.099(2) 0.0089(14) 0.0139(16) 0.0181(14)
C31B 0.09(3) 0.12(3) 0.04(2) 0.00(2) 0.00(2) 0.057(18)
Cl2B 0.095(6) 0.064(4) 0.105(7) -0.013(4) -0.045(6) 0.033(5)
Cl3B 0.177(10) 0.103(6) 0.077(6) -0.016(5) 0.034(6) 0.012(6)

loop_
_atom_type_symbol
_atom_type_description
_atom_type_scat_dispersion_real
_atom_type_scat_dispersion_imag
_atom_type_scat_source
C C 0.0033 0.0016 'International Tables Vol C Tables 4.2.6.8 and 6.1.1.4'
H H 0.0000 0.0000 'International Tables Vol C Tables 4.2.6.8 and 6.1.1.4'
N N 0.0061 0.0033 'International Tables Vol C Tables 4.2.6.8 and 6.1.1.4'
Cl Cl 0.1484 0.1585 'International Tables Vol C Tables 4.2.6.8 and 6.1.1.4'
Pt Pt -1.7033 8.3905 'International Tables Vol C Tables 4.2.6.8 and 6.1.1.4'

loop_
_geom_angle_atom_site_label_1
_geom_angle_atom_site_label_2
_geom_angle_atom_site_label_3
_geom_angle
C6 Pt1 C1 85.21(17)
C6 Pt1 C21 92.5(3)
C1 Pt1 C21 170.8(3)
C6 Pt1 C21B 177.5(18)
C1 Pt1 C21B 92.3(18)
C21 Pt1 C21B 90.0(19)
C6 Pt1 Cl1B 95.9(9)
C1 Pt1 Cl1B 173.9(9)
C21 Pt1 Cl1B 4.5(11)
C21B Pt1 Cl1B 86.6(14)
C6 Pt1 Cl1 175.03(13)
C1 Pt1 Cl1 94.93(12)
C21 Pt1 Cl1 86.6(3)
C21B Pt1 Cl1 6(3)
Cl1B Pt1 Cl1 83.4(9)
N2 C1 N5 104.0(4)
N2 C1 Pt1 141.4(3)
N5 C1 Pt1 114.6(3)
C1 N2 C3 109.6(4)
C1 N2 C11 128.3(4)
C3 N2 C11 122.1(4)
C4 C3 N2 107.9(4)
C3 C4 N5 106.6(4)
C1 N5 C4 111.9(4)
C1 N5 C10 121.9(3)
C4 N5 C10 126.1(4)
N7 C6 N10 103.7(4)
N7 C6 Pt1 139.0(3)
N10 C6 Pt1 117.3(3)
C6 N7 C8 109.6(4)
C6 N7 C15 129.3(4)
C8 N7 C15 121.0(4)
C9 C8 N7 108.9(4)
C8 C9 N10 105.1(4)
C6 N10 C9 112.6(4)
C6 N10 C10 120.8(3)
C9 N10 C10 126.3(4)
N5 C10 N10 108.9(3)
N2 C11 C14 108.1(4)
N2 C11 C13 110.0(4)
C14 C11 C13 111.3(5)
N2 C11 C12 108.3(4)
C14 C11 C12 110.0(5)
C13 C11 C12 109.1(5)
N7 C15 C18 109.2(4)
N7 C15 C17 108.0(4)
C18 C15 C17 109.3(5)
N7 C15 C16 110.4(4)
C18 C15 C16 107.4(5)
C17 C15 C16 112.4(5)
Cl3 C31 Cl2 105.0(15)
Cl3B C31B Cl2B 94.2(16)

loop_
_geom_bond_atom_site_label_1
_geom_bond_atom_site_label_2
_geom_bond_distance
Pt1 C6 1.961(4)
Pt1 C1 2.060(4)
Pt1 C21 2.121(8)
Pt1 C21B 2.13(2)
Pt1 Cl1B 2.359(18)
Pt1 Cl1 2.3724(13)
C1 N2 1.361(5)
C1 N5 1.365(5)
N2 C3 1.410(6)
N2 C11 1.497(6)
C3 C4 1.322(7)
C4 N5 1.378(5)
N5 C10 1.454(5)
C6 N7 1.357(5)
C6 N10 1.370(5)
N7 C8 1.395(6)
N7 C15 1.501(6)
C8 C9 1.332(6)
C9 N10 1.376(5)
N10 C10 1.457(5)
C11 C14 1.509(7)
C11 C13 1.515(7)
C11 C12 1.526(7)
C15 C18 1.519(7)
C15 C17 1.522(7)
C15 C16 1.524(7)
C31 Cl3 1.70(2)
C31 Cl2 1.780(18)
C31B Cl3B 1.72(2)
C31B Cl2B 1.78(2)
